data_7030834
loop_
_publ_author_name
'Pasatoiu, Traian D.'
'Ghirri, Alberto'
'Madalan, Augustin M.'
'Affronte, Marco'
'Andruh, Marius'

_publ_section_title
;
 Octanuclear [Ni(II)4Ln(III)4] complexes. Synthesis, crystal structures
 and magnetocaloric properties.
;
_journal_issue 24
_journal_name_full 'Dalton transactions (Cambridge, England : 2003)'
_journal_page_first 9136
_journal_page_last 9142
_journal_paper_doi 10.1039/c4dt00515e
_journal_volume 43
_journal_year 2014
_chemical_formula_sum 'C78 H130 N32 Ni4 O47 Sm4'
_chemical_formula_weight 3104.38
_chemical_name_systematic
;
 ?
;
_space_group_IT_number 14
_symmetry_cell_setting monoclinic
_symmetry_space_group_name_Hall '-P 2yn'
_symmetry_space_group_name_H-M 'P 1 21/n 1'
_atom_sites_solution_hydrogens geom
_atom_sites_solution_primary direct
_atom_sites_solution_secondary difmap
_audit_creation_method SHELXL-97
_cell_angle_alpha 90.00
_cell_angle_beta 91.216(2)
_cell_angle_gamma 90.00
_cell_formula_units_Z 2
_cell_length_a 13.1410(4)
_cell_length_b 23.4741(8)
_cell_length_c 19.0068(5)
_cell_measurement_reflns_used 33187
_cell_measurement_temperature 293(2)
_cell_measurement_theta_max 27.34
_cell_measurement_theta_min 2.31
_cell_volume 5861.8(3)
_computing_cell_refinement X-Area
_computing_data_collection X-Area
_computing_data_reduction X-Area
_computing_structure_refinement 'SHELXL-97 (Sheldrick, 1997)'
_computing_structure_solution 'SHELXS-97 (Sheldrick, 1997)'
_diffrn_ambient_temperature 293(2)
_diffrn_measured_fraction_theta_full 0.987
_diffrn_measured_fraction_theta_max 0.987
_diffrn_measurement_device_type 'STOE-IPDS II'
_diffrn_measurement_method 'omega scans'
_diffrn_radiation_monochromator graphite
_diffrn_radiation_source 'fine-focus sealed tube'
_diffrn_radiation_type MoK\a
_diffrn_radiation_wavelength 0.71073
_diffrn_reflns_av_R_equivalents 0.0943
_diffrn_reflns_av_unetI/netI 0.0583
_diffrn_reflns_limit_h_max 16
_diffrn_reflns_limit_h_min -16
_diffrn_reflns_limit_k_max 30
_diffrn_reflns_limit_k_min -30
_diffrn_reflns_limit_l_max 24
_diffrn_reflns_limit_l_min -22
_diffrn_reflns_number 52745
_diffrn_reflns_theta_full 27.34
_diffrn_reflns_theta_max 27.34
_diffrn_reflns_theta_min 2.31
_exptl_absorpt_coefficient_mu 2.696
_exptl_absorpt_correction_T_max 0.6197
_exptl_absorpt_correction_T_min 0.3332
_exptl_absorpt_correction_type multi-scan
_exptl_absorpt_process_details
;
[c.f. r.h. blessing, acta cryst. (1995), a51, 33-38]
;
_exptl_crystal_colour green
_exptl_crystal_density_diffrn 1.759
_exptl_crystal_density_meas ?
_exptl_crystal_density_method 'not measured'
_exptl_crystal_description prism
_exptl_crystal_F_000 3116
_exptl_crystal_size_max 0.5
_exptl_crystal_size_mid 0.3
_exptl_crystal_size_min 0.15
_refine_diff_density_max 2.448
_refine_diff_density_min -1.883
_refine_diff_density_rms 0.166
_refine_ls_extinction_method none
_refine_ls_goodness_of_fit_ref 1.068
_refine_ls_hydrogen_treatment mixed
_refine_ls_matrix_type full
_refine_ls_number_parameters 766
_refine_ls_number_reflns 13082
_refine_ls_number_restraints 10
_refine_ls_restrained_S_all 1.071
_refine_ls_R_factor_all 0.0768
_refine_ls_R_factor_gt 0.0600
_refine_ls_shift/su_max 0.002
_refine_ls_shift/su_mean 0.000
_refine_ls_structure_factor_coef Fsqd
_refine_ls_weighting_details 'calc w=1/[\s^2^(Fo^2^)+(0.0868P)^2^+9.5137P] where P=(Fo^2^+2Fc^2^)/3'
_refine_ls_weighting_scheme calc
_refine_ls_wR_factor_gt 0.1490
_refine_ls_wR_factor_ref 0.1589
_reflns_number_gt 10419
_reflns_number_total 13082
_reflns_threshold_expression >2sigma(I)
_cod_data_source_file c4dt00515e2.cif
_cod_data_source_block compound1
_cod_depositor_comments
;
The following automatic conversions were performed:

'_symmetry_cell_setting' value 'Monoclinic' changed to 'monoclinic'
according to
/usr/data/users/saulius/crontab/automatic-downloads/rss-feeds/RSC/lib/dictionaries/cif_core.dic
dictionary named 'cif_core.dic' version 2.4.2 from 2011-04-26.

Automatic conversion script
Id: cif_fix_values 2281 2013-09-26 08:29:07Z andrius 

 Adding full bibliography for 7030834--7030835.cif.

The following automatic conversions were performed:

'_exptl_crystal_density_meas' value 'not measured' was changed to '?'
- the value is perceived as not measured.

Automatic conversion script
Id: cif_fix_values 3008 2015-01-20 13:52:24Z robertas 
;
_cod_original_sg_symbol_H-M P21/n
_cod_database_code 7030834

loop_
_symmetry_equiv_pos_as_xyz
'x, y, z'
'-x+1/2, y+1/2, -z+1/2'
'-x, -y, -z'
'x-1/2, -y-1/2, z-1/2'

loop_
_atom_site_label
_atom_site_type_symbol
_atom_site_fract_x
_atom_site_fract_y
_atom_site_fract_z
_atom_site_U_iso_or_equiv
_atom_site_adp_type
_atom_site_occupancy
_atom_site_symmetry_multiplicity
_atom_site_calc_flag
_atom_site_refinement_flags
_atom_site_disorder_assembly
_atom_site_disorder_group
C1 C -0.0610(9) 1.0850(4) 0.8034(5) 0.070(3) Uani 1 1 d . . .
H1A H -0.0659 1.0589 0.8420 0.105 Uiso 1 1 calc R . .
H1B H -0.1273 1.0910 0.7825 0.105 Uiso 1 1 calc R . .
H1C H -0.0341 1.1206 0.8201 0.105 Uiso 1 1 calc R . .
C2 C 0.0202(6) 1.0944(3) 0.6919(4) 0.0379(14) Uani 1 1 d . . .
C3 C -0.0246(7) 1.1463(4) 0.6802(5) 0.058(2) Uani 1 1 d . . .
H3 H -0.0689 1.1611 0.7131 0.069 Uiso 1 1 calc R . .
C4 C -0.0041(9) 1.1772(4) 0.6190(5) 0.064(3) Uani 1 1 d . . .
H4 H -0.0349 1.2123 0.6108 0.077 Uiso 1 1 calc R . .
C5 C 0.0611(8) 1.1552(4) 0.5717(5) 0.057(2) Uani 1 1 d . . .
H5 H 0.0752 1.1758 0.5313 0.068 Uiso 1 1 calc R . .
C6 C 0.1079(6) 1.1021(3) 0.5826(4) 0.0379(14) Uani 1 1 d . . .
C7 C 0.0875(5) 1.0702(3) 0.6441(3) 0.0333(13) Uani 1 1 d . . .
C8 C 0.1765(6) 1.0831(3) 0.5283(4) 0.0422(16) Uani 1 1 d . . .
H8 H 0.1935 1.1101 0.4948 0.051 Uiso 1 1 calc R . .
C9 C 0.2799(7) 1.0260(4) 0.4591(4) 0.052(2) Uani 1 1 d . . .
H9A H 0.3507 1.0238 0.4742 0.062 Uiso 1 1 calc R . .
H9B H 0.2722 1.0588 0.4285 0.062 Uiso 1 1 calc R . .
C10 C 0.2527(7) 0.9729(4) 0.4179(4) 0.055(2) Uani 1 1 d . . .
H10A H 0.1795 0.9718 0.4102 0.066 Uiso 1 1 calc R . .
H10B H 0.2840 0.9749 0.3722 0.066 Uiso 1 1 calc R . .
C11 C 0.2854(7) 0.9192(4) 0.4531(4) 0.055(2) Uani 1 1 d . . .
H11A H 0.2797 0.8882 0.4196 0.066 Uiso 1 1 calc R . .
H11B H 0.3565 0.9227 0.4673 0.066 Uiso 1 1 calc R . .
C12 C 0.1985(6) 0.8527(3) 0.5225(4) 0.0449(16) Uani 1 1 d . . .
H12 H 0.2171 0.8284 0.4864 0.054 Uiso 1 1 calc R . .
C13 C 0.1429(6) 0.8265(3) 0.5790(4) 0.0431(16) Uani 1 1 d . . .
C14 C 0.1130(9) 0.7697(4) 0.5688(5) 0.065(2) Uani 1 1 d . . .
H14 H 0.1296 0.7513 0.5272 0.078 Uiso 1 1 calc R . .
C15 C 0.0609(9) 0.7409(4) 0.6177(6) 0.071(3) Uani 1 1 d . . .
H15 H 0.0421 0.7033 0.6097 0.086 Uiso 1 1 calc R . .
C16 C 0.0352(7) 0.7676(4) 0.6803(5) 0.056(2) Uani 1 1 d . . .
H16 H -0.0010 0.7479 0.7141 0.067 Uiso 1 1 calc R . .
C17 C 0.0638(5) 0.8236(3) 0.6921(4) 0.0373(14) Uani 1 1 d . . .
C18 C 0.1189(5) 0.8547(3) 0.6421(4) 0.0344(13) Uani 1 1 d . . .
C19 C -0.0105(6) 0.8237(3) 0.8065(4) 0.0466(17) Uani 1 1 d . . .
H19A H -0.0198 0.8483 0.8462 0.070 Uiso 1 1 calc R . .
H19B H 0.0278 0.7908 0.8211 0.070 Uiso 1 1 calc R . .
H19C H -0.0757 0.8121 0.7879 0.070 Uiso 1 1 calc R . .
C40 C 0.1513(5) 0.9674(3) 0.8988(3) 0.0347(13) Uani 1 1 d . B .
C21 C 0.3049(8) 0.8303(5) 0.7974(5) 0.066(3) Uani 1 1 d . B .
H21A H 0.3226 0.8695 0.8054 0.099 Uiso 1 1 calc R . .
H21B H 0.2631 0.8274 0.7555 0.099 Uiso 1 1 calc R . .
H21C H 0.3658 0.8083 0.7918 0.099 Uiso 1 1 calc R . .
C22 C 0.2188(6) 0.7522(3) 0.8534(4) 0.0431(16) Uani 1 1 d . B .
C23 C 0.2422(8) 0.7155(4) 0.7988(4) 0.062(2) Uani 1 1 d . . .
H23 H 0.2829 0.7274 0.7622 0.074 Uiso 1 1 calc R . .
C24 C 0.2034(9) 0.6607(4) 0.8002(5) 0.071(3) Uani 1 1 d . . .
H24 H 0.2142 0.6365 0.7623 0.086 Uiso 1 1 calc R . .
C25 C 0.1500(9) 0.6415(4) 0.8555(5) 0.066(3) Uani 1 1 d . . .
H25 H 0.1269 0.6040 0.8561 0.080 Uiso 1 1 calc R . .
C26 C 0.1289(7) 0.6787(4) 0.9129(4) 0.0513(19) Uani 1 1 d . . .
C27 C 0.1639(5) 0.7352(3) 0.9124(4) 0.0380(14) Uani 1 1 d . . .
C28 C 0.0692(7) 0.6542(4) 0.9676(5) 0.055(2) Uani 1 1 d . . .
H28 H 0.0385 0.6193 0.9579 0.066 Uiso 1 1 calc R . .
C29 C -0.0135(9) 0.6431(5) 1.0751(5) 0.073(3) Uani 1 1 d . . .
H29A H -0.0224 0.6050 1.0563 0.088 Uiso 1 1 calc R . .
H29B H -0.0798 0.6612 1.0753 0.088 Uiso 1 1 calc R . .
C30 C 0.0271(8) 0.6389(4) 1.1495(5) 0.066(3) Uani 1 1 d . . .
H30A H -0.0133 0.6111 1.1743 0.079 Uiso 1 1 calc R . .
H30B H 0.0962 0.6244 1.1482 0.079 Uiso 1 1 calc R . .
C31 C 0.0280(7) 0.6933(4) 1.1911(5) 0.059(2) Uani 1 1 d . . .
H31A H -0.0393 0.7101 1.1884 0.071 Uiso 1 1 calc R . .
H31B H 0.0429 0.6844 1.2400 0.071 Uiso 1 1 calc R . .
C32 C 0.1643(6) 0.7563(3) 1.2120(4) 0.0449(18) Uani 1 1 d . . .
H32 H 0.1606 0.7419 1.2574 0.054 Uiso 1 1 calc R . .
C33 C 0.2385(5) 0.7995(3) 1.2006(3) 0.0386(14) Uani 1 1 d . . .
C34 C 0.3062(7) 0.8131(4) 1.2582(4) 0.052(2) Uani 1 1 d . . .
H34 H 0.3045 0.7915 1.2992 0.062 Uiso 1 1 calc R . .
C35 C 0.3730(8) 0.8573(5) 1.2538(5) 0.064(2) Uani 1 1 d . . .
H35 H 0.4177 0.8647 1.2913 0.077 Uiso 1 1 calc R . .
C36 C 0.3757(7) 0.8913(4) 1.1945(5) 0.061(2) Uani 1 1 d . . .
H36 H 0.4203 0.9220 1.1924 0.073 Uiso 1 1 calc R . .
C37 C 0.3120(6) 0.8790(3) 1.1393(4) 0.0424(15) Uani 1 1 d . B .
C38 C 0.2439(5) 0.8329(3) 1.1398(3) 0.0347(13) Uani 1 1 d . . .
C39 C 0.3537(9) 0.9663(4) 1.0797(6) 0.070(3) Uani 1 1 d . B .
H39A H 0.3440 0.9851 1.0352 0.105 Uiso 1 1 calc R . .
H39B H 0.4252 0.9615 1.0893 0.105 Uiso 1 1 calc R . .
H39C H 0.3244 0.9889 1.1161 0.105 Uiso 1 1 calc R . .
N1 N 0.2163(4) 1.0338(3) 0.5211(3) 0.0362(12) Uani 1 1 d . . .
N2 N 0.2254(5) 0.9049(3) 0.5156(3) 0.0424(14) Uani 1 1 d . . .
N3 N 0.0540(5) 0.6757(3) 1.0284(4) 0.0514(16) Uani 1 1 d . B .
N4 N 0.1032(5) 0.7357(3) 1.1666(3) 0.0442(14) Uani 1 1 d . B .
N6 N 0.3348(5) 0.9693(3) 0.6293(4) 0.0485(16) Uani 1 1 d . . .
N7 N 0.4104(5) 0.9914(3) 0.6162(4) 0.0528(17) Uani 1 1 d . . .
N8 N 0.4887(7) 1.0128(5) 0.6060(7) 0.096(4) Uani 1 1 d . . .
N9 N 0.0310(5) 0.9658(3) 0.5408(3) 0.0394(13) Uani 1 1 d . . .
N10 N 0.0000 1.0000 0.5000 0.0313(15) Uani 1 2 d S . .
N12 N 0.2696(5) 0.7111(3) 1.0688(3) 0.0414(13) Uani 1 1 d . B .
N13 N 0.2917(4) 0.6798(3) 1.1162(3) 0.0390(13) Uani 1 1 d . . .
N14 N 0.3117(6) 0.6488(3) 1.1617(4) 0.0555(17) Uani 1 1 d . . .
N18 N 0.4044(8) 1.0081(5) 0.8584(6) 0.087(3) Uani 1 1 d DU . .
N19 N 0.3807(13) 1.0496(6) 0.8885(9) 0.152(6) Uani 1 1 d DU . .
N20 N 0.357(3) 1.0927(10) 0.915(2) 0.31(2) Uani 1 1 d D . .
Ni1 Ni 0.18660(6) 0.96716(3) 0.58429(4) 0.03083(17) Uani 1 1 d . . .
Ni2 Ni 0.11704(7) 0.74918(4) 1.06233(5) 0.03642(19) Uani 1 1 d . . .
O1 O 0.0062(4) 1.0614(2) 0.7511(3) 0.0465(12) Uani 1 1 d . . .
O2 O 0.1282(3) 1.02047(19) 0.6594(2) 0.0321(9) Uani 1 1 d . . .
O3 O 0.1444(3) 0.90797(19) 0.6573(2) 0.0325(9) Uani 1 1 d . . .
O4 O 0.0442(4) 0.8539(2) 0.7529(3) 0.0422(11) Uani 1 1 d . . .
O5 O 0.2500(5) 0.8090(3) 0.8564(3) 0.0509(13) Uani 1 1 d . . .
O6 O 0.1455(4) 0.7733(2) 0.9614(2) 0.0377(10) Uani 1 1 d . B .
O7 O 0.1846(4) 0.8250(2) 1.0833(2) 0.0353(10) Uani 1 1 d . B .
O8 O 0.3056(5) 0.9120(2) 1.0773(3) 0.0513(13) Uani 1 1 d . . .
O9 O 0.1459(4) 0.9186(2) 0.8680(2) 0.0376(10) Uani 1 1 d . . .
O10 O 0.1171(5) 1.0108(2) 0.8657(3) 0.0474(13) Uani 1 1 d . . .
O11 O 0.1898(4) 0.9691(2) 0.9607(3) 0.0426(11) Uani 1 1 d . . .
O12 O 0.2656(5) 0.9715(4) 0.7599(3) 0.076(2) Uani 1 1 d . . .
O13 O -0.0786(4) 0.9525(3) 0.8187(3) 0.0517(14) Uani 1 1 d . . .
O14 O -0.0634(4) 0.9500(2) 0.6703(2) 0.0416(11) Uani 1 1 d . . .
O15 O 0.3767(5) 0.9076(3) 0.9268(4) 0.0607(16) Uani 1 1 d . . .
O16 O 0.0453(5) 0.8860(3) 1.0011(4) 0.0673(19) Uani 1 1 d . . .
O17 O 0.3633(4) 0.8015(3) 0.9973(3) 0.0530(14) Uani 1 1 d . . .
O21 O -0.1229(6) 0.9455(4) 0.9574(4) 0.076(2) Uani 1 1 d . . .
O22 O -0.2693(6) 0.9055(4) 0.7827(4) 0.084(2) Uani 1 1 d . . .
O23 O 0.4476(6) 1.1438(5) 1.0284(6) 0.111(4) Uani 1 1 d . . .
O24 O -0.4431(9) 0.9751(5) 0.7575(6) 0.123(4) Uani 1 1 d . . .
O25 O 0.1670(13) 1.1294(7) 0.8806(10) 0.191(8) Uani 1 1 d . . .
O31 O -0.2162(16) 0.7968(9) 0.9179(11) 0.101(5) Uiso 0.50 1 d P A 1
O32 O -0.0368(5) 0.7864(3) 1.0531(4) 0.0622(18) Uani 0.50 1 d P B 1
O31A O -0.2912(15) 0.8184(14) 0.8858(11) 0.156(13) Uani 0.50 1 d P C 2
N15 N -0.0368(5) 0.7864(3) 1.0531(4) 0.0622(18) Uani 0.50 1 d PD B 2
N16 N -0.0896(10) 0.7727(7) 1.0052(7) 0.065(4) Uani 0.50 1 d PD B 2
N17 N -0.1391(10) 0.7605(7) 0.9553(6) 0.073(5) Uani 0.50 1 d PD B 2
Sm1 Sm 0.08127(3) 0.961048(14) 0.754933(16) 0.03018(10) Uani 1 1 d . B .
Sm2 Sm 0.21938(3) 0.865724(15) 0.969645(18) 0.03357(10) Uani 1 1 d . B .
H2W H 0.431(7) 0.881(4) 0.929(5) 0.05(2) Uiso 1 1 d . . .
H1W H 0.389(5) 0.942(3) 0.911(3) 0.016(14) Uiso 1 1 d . . .

loop_
_atom_site_aniso_label
_atom_site_aniso_U_11
_atom_site_aniso_U_22
_atom_site_aniso_U_33
_atom_site_aniso_U_23
_atom_site_aniso_U_13
_atom_site_aniso_U_12
C1 0.093(8) 0.066(6) 0.051(5) 0.000(4) 0.032(5) 0.034(5)
C2 0.045(4) 0.036(3) 0.033(3) 0.001(3) 0.001(3) 0.007(3)
C3 0.065(6) 0.049(4) 0.059(5) 0.001(4) 0.010(4) 0.023(4)
C4 0.093(7) 0.044(4) 0.056(5) 0.013(4) 0.003(5) 0.022(4)
C5 0.077(6) 0.047(4) 0.047(4) 0.012(4) 0.001(4) 0.006(4)
C6 0.044(4) 0.035(3) 0.035(3) 0.004(3) -0.001(3) -0.007(3)
C7 0.034(3) 0.033(3) 0.033(3) 0.000(2) -0.003(2) -0.001(2)
C8 0.041(4) 0.045(4) 0.041(4) 0.012(3) 0.005(3) -0.005(3)
C9 0.047(4) 0.058(5) 0.051(4) 0.011(4) 0.024(4) 0.005(4)
C10 0.052(5) 0.080(6) 0.034(4) 0.010(4) 0.013(3) 0.016(4)
C11 0.057(5) 0.072(5) 0.037(4) 0.004(4) 0.020(3) 0.021(4)
C12 0.050(4) 0.048(4) 0.036(4) -0.008(3) 0.005(3) 0.006(3)
C13 0.047(4) 0.040(4) 0.042(4) -0.005(3) -0.001(3) 0.003(3)
C14 0.092(7) 0.048(5) 0.054(5) -0.016(4) 0.005(5) -0.004(5)
C15 0.103(8) 0.041(4) 0.070(6) -0.013(4) 0.007(6) -0.019(5)
C16 0.065(6) 0.046(4) 0.058(5) 0.002(4) -0.001(4) -0.015(4)
C17 0.036(3) 0.037(3) 0.038(3) -0.001(3) -0.005(3) -0.001(3)
C18 0.033(3) 0.037(3) 0.033(3) -0.002(3) -0.001(2) 0.005(3)
C19 0.053(5) 0.048(4) 0.039(4) 0.010(3) 0.006(3) -0.008(3)
C40 0.037(3) 0.039(3) 0.028(3) 0.005(3) 0.003(2) 0.000(3)
C21 0.072(6) 0.085(7) 0.041(4) 0.007(4) 0.028(4) 0.004(5)
C22 0.045(4) 0.049(4) 0.035(4) -0.003(3) -0.001(3) 0.014(3)
C23 0.076(6) 0.074(6) 0.036(4) -0.009(4) 0.006(4) 0.011(5)
C24 0.102(8) 0.060(6) 0.051(5) -0.022(5) -0.006(5) 0.014(5)
C25 0.085(7) 0.054(5) 0.059(6) -0.014(4) -0.023(5) 0.013(5)
C26 0.058(5) 0.052(4) 0.044(4) -0.007(3) -0.013(4) 0.007(4)
C27 0.038(4) 0.043(4) 0.033(3) -0.001(3) -0.004(3) 0.010(3)
C28 0.052(5) 0.044(4) 0.068(6) 0.001(4) -0.015(4) -0.007(3)
C29 0.078(7) 0.079(7) 0.062(6) 0.017(5) -0.008(5) -0.044(6)
C30 0.072(6) 0.059(5) 0.067(6) 0.030(5) 0.002(5) -0.020(4)
C31 0.050(5) 0.072(6) 0.056(5) 0.020(4) 0.018(4) -0.004(4)
C32 0.056(5) 0.052(4) 0.028(3) 0.009(3) 0.012(3) 0.020(3)
C33 0.040(4) 0.046(4) 0.031(3) -0.002(3) 0.004(3) 0.011(3)
C34 0.068(5) 0.057(5) 0.029(3) -0.001(3) -0.011(3) 0.015(4)
C35 0.073(6) 0.079(6) 0.039(4) 0.000(4) -0.019(4) 0.003(5)
C36 0.061(6) 0.069(6) 0.051(5) 0.004(4) -0.017(4) -0.010(4)
C37 0.042(4) 0.051(4) 0.034(3) 0.001(3) -0.002(3) -0.001(3)
C38 0.036(3) 0.038(3) 0.030(3) -0.004(3) 0.002(2) 0.010(3)
C39 0.078(7) 0.067(6) 0.064(6) 0.017(5) -0.027(5) -0.028(5)
N1 0.031(3) 0.045(3) 0.033(3) 0.014(2) 0.008(2) -0.001(2)
N2 0.044(3) 0.049(3) 0.034(3) -0.003(3) 0.011(2) 0.008(3)
N3 0.046(4) 0.054(4) 0.054(4) 0.012(3) -0.006(3) -0.011(3)
N4 0.039(3) 0.055(4) 0.039(3) 0.003(3) 0.011(3) 0.005(3)
N6 0.028(3) 0.070(4) 0.047(4) 0.013(3) 0.002(2) -0.004(3)
N7 0.048(4) 0.049(4) 0.062(4) 0.005(3) 0.013(3) 0.008(3)
N8 0.050(5) 0.092(7) 0.148(11) 0.029(7) 0.019(6) -0.007(5)
N9 0.037(3) 0.052(3) 0.029(3) 0.010(3) -0.002(2) -0.001(3)
N10 0.024(3) 0.047(4) 0.023(3) -0.002(3) 0.001(3) 0.001(3)
N12 0.044(3) 0.046(3) 0.035(3) 0.003(3) 0.004(2) 0.011(3)
N13 0.036(3) 0.041(3) 0.041(3) -0.011(3) 0.008(2) 0.001(2)
N14 0.060(4) 0.062(4) 0.044(4) 0.014(3) 0.004(3) 0.014(3)
N18 0.081(6) 0.093(7) 0.087(7) 0.016(6) -0.017(5) -0.034(6)
N19 0.160(12) 0.141(12) 0.154(13) 0.025(11) -0.048(11) -0.054(11)
N20 0.39(4) 0.17(2) 0.38(4) -0.18(3) 0.02(3) 0.03(2)
Ni1 0.0304(4) 0.0365(4) 0.0257(4) 0.0044(3) 0.0050(3) 0.0037(3)
Ni2 0.0345(4) 0.0414(4) 0.0335(4) 0.0053(3) 0.0049(3) -0.0002(3)
O1 0.054(3) 0.047(3) 0.038(3) 0.003(2) 0.017(2) 0.017(2)
O2 0.035(2) 0.033(2) 0.029(2) 0.0052(17) 0.0034(17) 0.0061(18)
O3 0.039(2) 0.032(2) 0.026(2) 0.0016(17) 0.0045(17) -0.0040(18)
O4 0.053(3) 0.041(3) 0.033(2) 0.004(2) 0.005(2) -0.010(2)
O5 0.059(3) 0.058(3) 0.037(3) 0.005(2) 0.016(2) 0.010(3)
O6 0.041(3) 0.042(2) 0.030(2) 0.0010(19) 0.0052(19) 0.000(2)
O7 0.039(3) 0.039(2) 0.028(2) 0.0020(18) 0.0037(18) 0.0014(19)
O8 0.058(3) 0.050(3) 0.046(3) 0.010(2) -0.007(2) -0.006(3)
O9 0.045(3) 0.039(2) 0.029(2) -0.0024(19) -0.0025(19) 0.003(2)
O10 0.070(4) 0.035(2) 0.036(3) 0.000(2) -0.008(2) 0.007(2)
O11 0.056(3) 0.041(3) 0.030(2) -0.002(2) -0.009(2) 0.004(2)
O12 0.041(3) 0.140(7) 0.046(3) 0.013(4) -0.006(3) -0.016(4)
O13 0.048(3) 0.073(4) 0.034(3) -0.001(3) 0.009(2) -0.006(3)
O14 0.037(3) 0.058(3) 0.030(2) 0.003(2) 0.0006(18) -0.001(2)
O15 0.043(3) 0.069(4) 0.070(4) 0.028(3) 0.010(3) 0.001(3)
O16 0.049(3) 0.073(4) 0.080(5) 0.038(4) 0.024(3) 0.022(3)
O17 0.042(3) 0.059(3) 0.059(3) 0.016(3) 0.011(2) 0.007(2)
O21 0.087(5) 0.089(5) 0.052(4) -0.008(4) 0.003(3) 0.034(4)
O22 0.065(4) 0.121(7) 0.066(4) -0.027(4) 0.007(3) -0.014(4)
O23 0.055(5) 0.125(8) 0.154(9) 0.062(7) 0.013(5) 0.009(5)
O24 0.113(8) 0.137(10) 0.118(9) -0.047(7) 0.000(6) 0.013(7)
O25 0.169(14) 0.177(15) 0.228(19) -0.087(13) 0.050(13) -0.047(11)
O32 0.044(4) 0.073(5) 0.071(4) 0.018(4) 0.008(3) 0.011(3)
O31A 0.079(12) 0.30(4) 0.094(13) 0.110(18) 0.048(10) 0.074(17)
N15 0.044(4) 0.073(5) 0.071(4) 0.018(4) 0.008(3) 0.011(3)
N16 0.031(7) 0.084(11) 0.079(11) 0.012(9) -0.020(7) 0.000(7)
N17 0.044(8) 0.059(9) 0.116(16) 0.026(10) 0.022(9) 0.015(7)
Sm1 0.03352(17) 0.03561(17) 0.02146(15) 0.00223(11) 0.00156(11) -0.00016(12)
Sm2 0.03316(18) 0.03904(18) 0.02869(17) 0.00506(12) 0.00465(12) 0.00446(13)

loop_
_atom_type_symbol
_atom_type_description
_atom_type_scat_dispersion_real
_atom_type_scat_dispersion_imag
_atom_type_scat_source
C C 0.0033 0.0016 'International Tables Vol C Tables 4.2.6.8 and 6.1.1.4'
H H 0.0000 0.0000 'International Tables Vol C Tables 4.2.6.8 and 6.1.1.4'
N N 0.0061 0.0033 'International Tables Vol C Tables 4.2.6.8 and 6.1.1.4'
Ni Ni 0.3393 1.1124 'International Tables Vol C Tables 4.2.6.8 and 6.1.1.4'
O O 0.0106 0.0060 'International Tables Vol C Tables 4.2.6.8 and 6.1.1.4'
Sm Sm -0.1638 3.4418 'International Tables Vol C Tables 4.2.6.8 and 6.1.1.4'

loop_
_geom_angle_atom_site_label_1
_geom_angle_atom_site_label_2
_geom_angle_atom_site_label_3
_geom_angle
_geom_angle_site_symmetry_1
O1 C1 H1A 109.5 .
O1 C1 H1B 109.5 .
H1A C1 H1B 109.5 .
O1 C1 H1C 109.5 .
H1A C1 H1C 109.5 .
H1B C1 H1C 109.5 .
C3 C2 O1 124.5(7) .
C3 C2 C7 122.0(7) .
O1 C2 C7 113.5(6) .
C2 C3 C4 120.3(8) .
C2 C3 H3 119.8 .
C4 C3 H3 119.8 .
C5 C4 C3 119.2(8) .
C5 C4 H4 120.4 .
C3 C4 H4 120.4 .
C4 C5 C6 121.5(8) .
C4 C5 H5 119.3 .
C6 C5 H5 119.3 .
C5 C6 C7 119.9(7) .
C5 C6 C8 116.4(7) .
C7 C6 C8 123.6(6) .
O2 C7 C2 118.4(6) .
O2 C7 C6 124.6(6) .
C2 C7 C6 117.0(6) .
N1 C8 C6 128.0(6) .
N1 C8 H8 116.0 .
C6 C8 H8 116.0 .
N1 C9 C10 112.8(6) .
N1 C9 H9A 109.0 .
C10 C9 H9A 109.0 .
N1 C9 H9B 109.0 .
C10 C9 H9B 109.0 .
H9A C9 H9B 107.8 .
C11 C10 C9 113.8(8) .
C11 C10 H10A 108.8 .
C9 C10 H10A 108.8 .
C11 C10 H10B 108.8 .
C9 C10 H10B 108.8 .
H10A C10 H10B 107.7 .
N2 C11 C10 113.7(6) .
N2 C11 H11A 108.8 .
C10 C11 H11A 108.8 .
N2 C11 H11B 108.8 .
C10 C11 H11B 108.8 .
H11A C11 H11B 107.7 .
N2 C12 C13 128.7(7) .
N2 C12 H12 115.7 .
C13 C12 H12 115.7 .
C14 C13 C18 119.7(8) .
C14 C13 C12 116.4(7) .
C18 C13 C12 123.9(7) .
C15 C14 C13 121.7(8) .
C15 C14 H14 119.1 .
C13 C14 H14 119.1 .
C14 C15 C16 120.0(8) .
C14 C15 H15 120.0 .
C16 C15 H15 120.0 .
C17 C16 C15 119.7(8) .
C17 C16 H16 120.2 .
C15 C16 H16 120.2 .
C16 C17 O4 124.6(7) .
C16 C17 C18 121.6(7) .
O4 C17 C18 113.8(6) .
O3 C18 C17 118.2(6) .
O3 C18 C13 124.6(6) .
C17 C18 C13 117.2(6) .
O4 C19 H19A 109.5 .
O4 C19 H19B 109.5 .
H19A C19 H19B 109.5 .
O4 C19 H19C 109.5 .
H19A C19 H19C 109.5 .
H19B C19 H19C 109.5 .
O11 C40 O10 124.1(6) .
O11 C40 O9 117.8(6) .
O10 C40 O9 118.1(6) .
O11 C40 Sm1 175.1(5) .
O10 C40 Sm1 57.9(3) .
O9 C40 Sm1 60.4(3) .
O11 C40 Sm2 58.6(3) .
O10 C40 Sm2 176.8(5) .
O9 C40 Sm2 59.2(3) .
Sm1 C40 Sm2 119.6(2) .
O5 C21 H21A 109.5 .
O5 C21 H21B 109.5 .
H21A C21 H21B 109.5 .
O5 C21 H21C 109.5 .
H21A C21 H21C 109.5 .
H21B C21 H21C 109.5 .
C23 C22 O5 123.7(8) .
C23 C22 C27 123.0(8) .
O5 C22 C27 113.3(6) .
C24 C23 C22 118.4(9) .
C24 C23 H23 120.8 .
C22 C23 H23 120.8 .
C25 C24 C23 121.5(9) .
C25 C24 H24 119.3 .
C23 C24 H24 119.3 .
C24 C25 C26 120.1(9) .
C24 C25 H25 120.0 .
C26 C25 H25 120.0 .
C27 C26 C25 120.3(9) .
C27 C26 C28 124.5(8) .
C25 C26 C28 115.2(9) .
O6 C27 C26 124.9(7) .
O6 C27 C22 118.4(7) .
C26 C27 C22 116.6(7) .
N3 C28 C26 126.5(8) .
N3 C28 H28 116.8 .
C26 C28 H28 116.8 .
N3 C29 C30 113.1(8) .
N3 C29 H29A 109.0 .
C30 C29 H29A 109.0 .
N3 C29 H29B 109.0 .
C30 C29 H29B 109.0 .
H29A C29 H29B 107.8 .
C31 C30 C29 116.0(9) .
C31 C30 H30A 108.3 .
C29 C30 H30A 108.3 .
C31 C30 H30B 108.3 .
C29 C30 H30B 108.3 .
H30A C30 H30B 107.4 .
N4 C31 C30 113.8(7) .
N4 C31 H31A 108.8 .
C30 C31 H31A 108.8 .
N4 C31 H31B 108.8 .
C30 C31 H31B 108.8 .
H31A C31 H31B 107.7 .
N4 C32 C33 126.6(7) .
N4 C32 H32 116.7 .
C33 C32 H32 116.7 .
C38 C33 C32 124.8(7) .
C38 C33 C34 117.8(7) .
C32 C33 C34 117.2(7) .
C35 C34 C33 120.8(8) .
C35 C34 H34 119.6 .
C33 C34 H34 119.6 .
C34 C35 C36 121.2(8) .
C34 C35 H35 119.4 .
C36 C35 H35 119.4 .
C37 C36 C35 118.8(9) .
C37 C36 H36 120.6 .
C35 C36 H36 120.6 .
C36 C37 C38 122.7(8) .
C36 C37 O8 123.6(8) .
C38 C37 O8 113.6(6) .
O7 C38 C33 123.5(7) .
O7 C38 C37 117.8(6) .
C33 C38 C37 118.7(6) .
O8 C39 H39A 109.5 .
O8 C39 H39B 109.5 .
H39A C39 H39B 109.5 .
O8 C39 H39C 109.5 .
H39A C39 H39C 109.5 .
H39B C39 H39C 109.5 .
C8 N1 C9 116.2(6) .
C8 N1 Ni1 123.6(5) .
C9 N1 Ni1 120.0(5) .
C12 N2 C11 116.9(7) .
C12 N2 Ni1 123.2(5) .
C11 N2 Ni1 119.8(5) .
C28 N3 C29 116.4(8) .
C28 N3 Ni2 123.7(6) .
C29 N3 Ni2 119.9(6) .
C32 N4 C31 117.5(7) .
C32 N4 Ni2 122.7(5) .
C31 N4 Ni2 119.1(6) .
N7 N6 Ni1 135.6(6) .
N6 N7 N8 176.7(11) .
N10 N9 Ni1 122.9(4) .
N9 N10 N9 180.0(6) 3_576
N13 N12 Ni2 120.0(5) .
N14 N13 N12 178.7(8) .
N20 N19 N18 176(3) .
N1 Ni1 N2 97.0(3) .
N1 Ni1 O3 171.4(2) .
N2 Ni1 O3 91.3(2) .
N1 Ni1 O2 91.2(2) .
N2 Ni1 O2 170.0(2) .
O3 Ni1 O2 80.34(18) .
N1 Ni1 N6 92.0(3) .
N2 Ni1 N6 92.0(3) .
O3 Ni1 N6 90.1(2) .
O2 Ni1 N6 93.4(2) .
N1 Ni1 N9 88.7(2) .
N2 Ni1 N9 89.6(3) .
O3 Ni1 N9 88.9(2) .
O2 Ni1 N9 84.9(2) .
N6 Ni1 N9 178.2(3) .
N3 Ni2 N4 97.7(3) .
N3 Ni2 O7 172.6(2) .
N4 Ni2 O7 89.6(2) .
N3 Ni2 O6 91.1(3) .
N4 Ni2 O6 171.0(3) .
O7 Ni2 O6 81.52(19) .
N3 Ni2 N12 92.2(3) .
N4 Ni2 N12 89.0(2) .
O7 Ni2 N12 87.2(2) .
O6 Ni2 N12 88.9(2) .
N3 Ni2 O32 86.8(3) .
N4 Ni2 O32 92.2(3) .
O7 Ni2 O32 93.7(2) .
O6 Ni2 O32 90.1(2) .
N12 Ni2 O32 178.5(3) .
N3 Ni2 Sm2 131.4(2) .
N4 Ni2 Sm2 130.8(2) .
O7 Ni2 Sm2 41.21(12) .
O6 Ni2 Sm2 40.37(14) .
N12 Ni2 Sm2 89.21(17) .
O32 Ni2 Sm2 90.64(19) .
C2 O1 C1 116.0(6) .
C2 O1 Sm1 118.8(4) .
C1 O1 Sm1 124.8(5) .
C7 O2 Ni1 122.9(4) .
C7 O2 Sm1 125.3(4) .
Ni1 O2 Sm1 106.20(19) .
C18 O3 Ni1 124.3(4) .
C18 O3 Sm1 124.7(4) .
Ni1 O3 Sm1 105.95(19) .
C17 O4 C19 116.2(6) .
C17 O4 Sm1 118.6(4) .
C19 O4 Sm1 124.6(4) .
C22 O5 C21 116.9(7) .
C22 O5 Sm2 118.5(4) .
C21 O5 Sm2 124.3(6) .
C27 O6 Ni2 121.0(4) .
C27 O6 Sm2 125.8(4) .
Ni2 O6 Sm2 105.9(2) .
C38 O7 Ni2 121.9(4) .
C38 O7 Sm2 123.4(4) .
Ni2 O7 Sm2 105.23(19) .
C37 O8 C39 116.5(6) .
C37 O8 Sm2 116.9(4) .
C39 O8 Sm2 126.4(5) .
C40 O9 Sm2 94.2(4) .
C40 O9 Sm1 93.0(4) .
Sm2 O9 Sm1 172.0(2) .
C40 O10 Sm1 95.9(4) .
C40 O11 Sm2 95.3(4) .
Sm2 O15 H2W 111(6) .
Sm2 O15 H1W 130(4) .
H2W O15 H1W 118(7) .
O2 Sm1 O3 67.34(15) .
O2 Sm1 O12 72.4(2) .
O3 Sm1 O12 73.9(2) .
O2 Sm1 O10 109.20(17) .
O3 Sm1 O10 148.35(18) .
O12 Sm1 O10 75.2(2) .
O2 Sm1 O13 131.49(18) .
O3 Sm1 O13 130.76(18) .
O12 Sm1 O13 148.2(2) .
O10 Sm1 O13 76.4(2) .
O2 Sm1 O14 76.91(16) .
O3 Sm1 O14 73.52(16) .
O12 Sm1 O14 141.70(19) .
O10 Sm1 O14 137.76(18) .
O13 Sm1 O14 70.08(17) .
O2 Sm1 O9 143.12(16) .
O3 Sm1 O9 109.95(15) .
O12 Sm1 O9 71.8(2) .
O10 Sm1 O9 52.73(16) .
O13 Sm1 O9 79.73(18) .
O14 Sm1 O9 139.30(17) .
O2 Sm1 O1 62.88(15) .
O3 Sm1 O1 126.65(15) .
O12 Sm1 O1 107.0(3) .
O10 Sm1 O1 69.59(17) .
O13 Sm1 O1 75.87(19) .
O14 Sm1 O1 77.73(19) .
O9 Sm1 O1 121.05(16) .
O2 Sm1 O4 127.99(16) .
O3 Sm1 O4 63.05(15) .
O12 Sm1 O4 106.8(3) .
O10 Sm1 O4 121.01(17) .
O13 Sm1 O4 76.26(19) .
O14 Sm1 O4 75.18(18) .
O9 Sm1 O4 71.53(16) .
O1 Sm1 O4 146.27(19) .
O2 Sm1 C40 127.83(18) .
O3 Sm1 C40 130.92(18) .
O12 Sm1 C40 70.1(2) .
O10 Sm1 C40 26.21(18) .
O13 Sm1 C40 78.12(19) .
O14 Sm1 C40 148.20(18) .
O9 Sm1 C40 26.60(18) .
O1 Sm1 C40 95.46(18) .
O4 Sm1 C40 97.03(18) .
O6 Sm2 O7 67.26(16) .
O6 Sm2 O16 79.0(2) .
O7 Sm2 O16 70.07(19) .
O6 Sm2 O15 133.7(2) .
O7 Sm2 O15 129.4(2) .
O16 Sm2 O15 144.4(2) .
O6 Sm2 O11 146.07(18) .
O7 Sm2 O11 114.76(16) .
O16 Sm2 O11 71.1(2) .
O15 Sm2 O11 73.4(2) .
O6 Sm2 O17 76.49(19) .
O7 Sm2 O17 74.10(17) .
O16 Sm2 O17 142.22(19) .
O15 Sm2 O17 70.6(2) .
O11 Sm2 O17 137.4(2) .
O6 Sm2 O9 104.72(16) .
O7 Sm2 O9 144.95(16) .
O16 Sm2 O9 74.92(19) .
O15 Sm2 O9 81.8(2) .
O11 Sm2 O9 52.66(16) .
O17 Sm2 O9 139.26(17) .
O6 Sm2 O8 127.75(17) .
O7 Sm2 O8 62.73(17) .
O16 Sm2 O8 97.1(2) .
O15 Sm2 O8 74.5(2) .
O11 Sm2 O8 72.76(17) .
O17 Sm2 O8 76.4(2) .
O9 Sm2 O8 124.73(17) .
O6 Sm2 O5 62.86(17) .
O7 Sm2 O5 125.49(17) .
O16 Sm2 O5 118.2(2) .
O15 Sm2 O5 77.3(2) .
O11 Sm2 O5 118.67(17) .
O17 Sm2 O5 74.3(2) .
O9 Sm2 O5 70.80(17) .
O8 Sm2 O5 144.6(2) .
O6 Sm2 C40 127.12(18) .
O7 Sm2 C40 133.21(17) .
O16 Sm2 C40 70.53(19) .
O15 Sm2 C40 76.5(2) .
O11 Sm2 C40 26.14(18) .
O17 Sm2 C40 146.87(19) .
O9 Sm2 C40 26.53(18) .
O8 Sm2 C40 98.64(19) .
O5 Sm2 C40 95.18(18) .
O6 Sm2 Ni2 33.75(11) .
O7 Sm2 Ni2 33.56(12) .
O16 Sm2 Ni2 69.98(15) .
O15 Sm2 Ni2 144.16(16) .
O11 Sm2 Ni2 137.36(13) .
O17 Sm2 Ni2 73.64(13) .
O9 Sm2 Ni2 129.13(12) .
O8 Sm2 Ni2 95.54(13) .
O5 Sm2 Ni2 94.85(13) .
C40 Sm2 Ni2 139.31(14) .

loop_
_geom_bond_atom_site_label_1
_geom_bond_atom_site_label_2
_geom_bond_distance
_geom_bond_site_symmetry_2
C1 O1 1.452(9) .
C1 H1A 0.9600 .
C1 H1B 0.9600 .
C1 H1C 0.9600 .
C2 C3 1.369(10) .
C2 O1 1.380(8) .
C2 C7 1.402(9) .
C3 C4 1.403(13) .
C3 H3 0.9300 .
C4 C5 1.356(13) .
C4 H4 0.9300 .
C5 C6 1.404(11) .
C5 H5 0.9300 .
C6 C7 1.419(9) .
C6 C8 1.453(10) .
C7 O2 1.314(8) .
C8 N1 1.277(10) .
C8 H8 0.9300 .
C9 N1 1.471(9) .
C9 C10 1.510(13) .
C9 H9A 0.9700 .
C9 H9B 0.9700 .
C10 C11 1.485(12) .
C10 H10A 0.9700 .
C10 H10B 0.9700 .
C11 N2 1.478(9) .
C11 H11A 0.9700 .
C11 H11B 0.9700 .
C12 N2 1.283(11) .
C12 C13 1.447(11) .
C12 H12 0.9300 .
C13 C14 1.404(12) .
C13 C18 1.411(10) .
C14 C15 1.347(14) .
C14 H14 0.9300 .
C15 C16 1.393(13) .
C15 H15 0.9300 .
C16 C17 1.384(11) .
C16 H16 0.9300 .
C17 O4 1.386(9) .
C17 C18 1.410(10) .
C18 O3 1.325(8) .
C19 O4 1.445(8) .
C19 H19A 0.9600 .
C19 H19B 0.9600 .
C19 H19C 0.9600 .
C40 O11 1.271(8) .
C40 O10 1.274(8) .
C40 O9 1.287(8) .
C40 Sm1 2.871(7) .
C40 Sm2 2.873(7) .
C21 O5 1.436(9) .
C21 H21A 0.9600 .
C21 H21B 0.9600 .
C21 H21C 0.9600 .
C22 C23 1.389(11) .
C22 O5 1.395(10) .
C22 C27 1.405(10) .
C23 C24 1.384(15) .
C23 H23 0.9300 .
C24 C25 1.353(16) .
C24 H24 0.9300 .
C25 C26 1.428(12) .
C25 H25 0.9300 .
C26 C27 1.403(12) .
C26 C28 1.437(13) .
C27 O6 1.318(8) .
C28 N3 1.281(12) .
C28 H28 0.9300 .
C29 N3 1.480(11) .
C29 C30 1.503(14) .
C29 H29A 0.9700 .
C29 H29B 0.9700 .
C30 C31 1.501(15) .
C30 H30A 0.9700 .
C30 H30B 0.9700 .
C31 N4 1.483(10) .
C31 H31A 0.9700 .
C31 H31B 0.9700 .
C32 N4 1.262(11) .
C32 C33 1.427(11) .
C32 H32 0.9300 .
C33 C38 1.399(10) .
C33 C34 1.432(11) .
C34 C35 1.363(14) .
C34 H34 0.9300 .
C35 C36 1.381(13) .
C35 H35 0.9300 .
C36 C37 1.359(11) .
C36 H36 0.9300 .
C37 C38 1.405(11) .
C37 O8 1.411(9) .
C38 O7 1.327(8) .
C39 O8 1.423(11) .
C39 H39A 0.9600 .
C39 H39B 0.9600 .
C39 H39C 0.9600 .
N1 Ni1 2.016(5) .
N2 Ni1 2.032(6) .
N3 Ni2 2.014(7) .
N4 Ni2 2.020(6) .
N6 N7 1.152(9) .
N6 Ni1 2.111(6) .
N7 N8 1.165(11) .
N9 N10 1.183(6) .
N9 Ni1 2.190(6) .
N10 N9 1.183(6) 3_576
N12 N13 1.194(9) .
N12 Ni2 2.196(6) .
N13 N14 1.157(9) .
N18 N19 1.175(5) .
N19 N20 1.172(5) .
Ni1 O3 2.049(4) .
Ni1 O2 2.059(4) .
Ni2 O7 2.025(5) .
Ni2 O6 2.042(5) .
Ni2 O32 2.206(7) .
Ni2 Sm2 3.5352(9) .
O1 Sm1 2.556(5) .
O2 Sm1 2.382(4) .
O3 Sm1 2.398(4) .
O4 Sm1 2.562(5) .
O5 Sm2 2.570(5) .
O6 Sm2 2.381(5) .
O7 Sm2 2.414(4) .
O8 Sm2 2.560(6) .
O9 Sm2 2.476(5) .
O9 Sm1 2.500(5) .
O10 Sm1 2.445(5) .
O11 Sm2 2.462(5) .
O12 Sm1 2.435(6) .
O13 Sm1 2.455(5) .
O14 Sm1 2.477(5) .
O15 Sm2 2.445(6) .
O15 H2W 0.94(10) .
O15 H1W 0.88(7) .
O16 Sm2 2.424(6) .
O17 Sm2 2.467(6) .
N16 N17 1.175(5) .
